data_1550468
loop_
_publ_author_name
'Wang, Ni'
'Lei, Haitao'
'Zhang, Zongyao'
'Li, Jianfeng'
'Zhang, Wei'
'Cao, Rui'

_publ_section_title
;
 Electrocatalytic hydrogen evolution with gallium hydride and
 ligand-centered reduction
;
_journal_name_full 'Chemical Science'
_journal_paper_doi 10.1039/C8SC05247F
_journal_year 2019
_chemical_formula_sum 'C44 H8 F20 Ga N4 O2'
_chemical_formula_weight 1074.26
_chemical_name_systematic
; 
 ? 
;
_space_group_IT_number 14
_symmetry_cell_setting monoclinic
_symmetry_space_group_name_Hall '-P 2yn'
_symmetry_space_group_name_H-M 'P 1 21/n 1'
_atom_sites_solution_hydrogens geom
_atom_sites_solution_primary direct
_atom_sites_solution_secondary difmap
_audit_creation_method SHELXL-97
_audit_update_record
;
2018-07-11 deposited with the CCDC.
2018-12-26 downloaded from the CCDC.
;
_cell_angle_alpha 90.00
_cell_angle_beta 95.056(5)
_cell_angle_gamma 90.00
_cell_formula_units_Z 2
_cell_length_a 14.0662(18)
_cell_length_b 5.6070(8)
_cell_length_c 26.055(3)
_cell_measurement_reflns_used 9836
_cell_measurement_temperature 153(2)
_cell_measurement_theta_max 68.49
_cell_measurement_theta_min 3.41
_cell_volume 2046.9(5)
_computing_cell_refinement 'Bruker SMART'
_computing_data_collection 'Bruker SMART'
_computing_data_reduction 'Bruker SAINT'
_computing_molecular_graphics 'Bruker SHELXTL'
_computing_publication_material 'Bruker SHELXTL'
_computing_structure_refinement 'SHELXL-97 (Sheldrick, 1997)'
_computing_structure_solution 'SHELXS-97 (Sheldrick, 1990)'
_diffrn_ambient_temperature 153(2)
_diffrn_measured_fraction_theta_full 0.996
_diffrn_measured_fraction_theta_max 0.996
_diffrn_measurement_device_type 'CCD area detector'
_diffrn_measurement_method 'phi and omega scans'
_diffrn_radiation_monochromator graphite
_diffrn_radiation_source 'fine-focus sealed tube'
_diffrn_radiation_type CuK\a
_diffrn_radiation_wavelength 1.54178
_diffrn_reflns_av_R_equivalents 0.0474
_diffrn_reflns_av_sigmaI/netI 0.0250
_diffrn_reflns_limit_h_max 16
_diffrn_reflns_limit_h_min -16
_diffrn_reflns_limit_k_max 6
_diffrn_reflns_limit_k_min -6
_diffrn_reflns_limit_l_max 31
_diffrn_reflns_limit_l_min -31
_diffrn_reflns_number 26358
_diffrn_reflns_theta_full 68.49
_diffrn_reflns_theta_max 68.49
_diffrn_reflns_theta_min 3.41
_exptl_absorpt_coefficient_mu 2.190
_exptl_absorpt_correction_T_max 0.8108
_exptl_absorpt_correction_T_min 0.5596
_exptl_absorpt_correction_type multi-scan
_exptl_absorpt_process_details sadabs
_exptl_crystal_colour purple
_exptl_crystal_density_diffrn 1.743
_exptl_crystal_density_method 'not measured'
_exptl_crystal_description block
_exptl_crystal_F_000 1054
_exptl_crystal_size_max 0.30
_exptl_crystal_size_mid 0.20
_exptl_crystal_size_min 0.10
_refine_diff_density_max 0.620
_refine_diff_density_min -0.317
_refine_diff_density_rms 0.056
_refine_ls_extinction_method none
_refine_ls_goodness_of_fit_ref 1.081
_refine_ls_hydrogen_treatment constr
_refine_ls_matrix_type full
_refine_ls_number_parameters 322
_refine_ls_number_reflns 3752
_refine_ls_number_restraints 0
_refine_ls_restrained_S_all 1.081
_refine_ls_R_factor_all 0.0342
_refine_ls_R_factor_gt 0.0303
_refine_ls_shift/su_max 0.000
_refine_ls_shift/su_mean 0.000
_refine_ls_structure_factor_coef Fsqd
_refine_ls_weighting_details 'calc w=1/[\s^2^(Fo^2^)+(0.0503P)^2^+0.7591P] where P=(Fo^2^+2Fc^2^)/3'
_refine_ls_weighting_scheme calc
_refine_ls_wR_factor_gt 0.0852
_refine_ls_wR_factor_ref 0.0879
_reflns_number_gt 3346
_reflns_number_total 3752
_reflns_threshold_expression >2sigma(I)
_cod_data_source_file c8sc05247f2.cif
_cod_data_source_block wn1a
_cod_depositor_comments
;
The following automatic conversions were performed:

'_symmetry_cell_setting' value 'Monoclinic' changed to 'monoclinic'
according to
/home/data/users/saulius/crontab/automatic-downloads/rss-feeds/RSC/lib/dictionaries/cif_core.dic
dictionary named 'cif_core.dic' version 2.4.2 from 2011-04-26.

Automatic conversion script
Id: cif_fix_values 4973 2017-02-22 13:04:09Z antanas 
;
_cod_original_cell_volume 2047.0(5)
_cod_original_sg_symbol_H-M P2(1)/n
_cod_database_code 1550468

loop_
_symmetry_equiv_pos_as_xyz
'x, y, z'
'-x+1/2, y+1/2, -z+1/2'
'-x, -y, -z'
'x-1/2, -y-1/2, z-1/2'

loop_
_atom_site_label
_atom_site_type_symbol
_atom_site_fract_x
_atom_site_fract_y
_atom_site_fract_z
_atom_site_U_iso_or_equiv
_atom_site_adp_type
_atom_site_occupancy
_atom_site_symmetry_multiplicity
_atom_site_calc_flag
_atom_site_refinement_flags
Ga1 Ga 0.5000 0.5000 0.0000 0.02431(11) Uani 1 2 d S
O1 O 0.53300(9) 0.8271(2) 0.02440(5) 0.0305(3) Uani 1 1 d .
F6 F 0.23572(8) 1.1880(2) -0.07938(5) 0.0400(3) Uani 1 1 d .
F7 F 0.09730(8) 1.3495(2) -0.14849(5) 0.0457(3) Uani 1 1 d .
F10 F 0.27626(8) 0.5204(2) -0.18515(5) 0.0367(3) Uani 1 1 d .
F9 F 0.14139(9) 0.6871(3) -0.25465(4) 0.0462(3) Uani 1 1 d .
N3 N 0.35808(10) 0.5855(3) -0.00206(6) 0.0261(3) Uani 1 1 d .
F3 F 0.05141(9) 0.3791(3) 0.22685(5) 0.0515(3) Uani 1 1 d .
N2 N 0.49919(10) 0.3827(3) 0.07404(5) 0.0255(3) Uani 1 1 d .
F8 F 0.05069(9) 1.1062(3) -0.23703(5) 0.0509(3) Uani 1 1 d .
F1 F 0.31158(10) 0.7794(3) 0.16756(5) 0.0519(3) Uani 1 1 d .
F5 F 0.19037(10) 0.0877(3) 0.08286(6) 0.0574(4) Uani 1 1 d .
F2 F 0.17899(10) 0.7418(3) 0.23489(5) 0.0583(4) Uani 1 1 d .
C4 C 0.42086(12) 0.3710(3) 0.10178(7) 0.0274(4) Uani 1 1 d .
C11 C 0.25551(12) 0.4348(4) 0.12268(7) 0.0289(4) Uani 1 1 d .
C8 C 0.20502(13) 0.7028(3) -0.02892(7) 0.0303(4) Uani 1 1 d .
H8 H 0.1519 0.7614 -0.0503 0.036 Uiso 1 1 calc R
F4 F 0.05840(11) 0.0510(3) 0.15007(7) 0.0665(5) Uani 1 1 d .
C10 C 0.33381(12) 0.7461(3) -0.08994(7) 0.0263(4) Uani 1 1 d .
C9 C 0.30180(12) 0.6806(3) -0.04269(7) 0.0264(3) Uani 1 1 d .
C17 C 0.26087(12) 0.8477(3) -0.12954(7) 0.0271(4) Uani 1 1 d .
C22 C 0.23478(12) 0.7286(3) -0.17544(7) 0.0294(4) Uani 1 1 d .
C6 C 0.30057(13) 0.5502(3) 0.03687(7) 0.0275(4) Uani 1 1 d .
C21 C 0.16502(13) 0.8125(4) -0.21167(7) 0.0343(4) Uani 1 1 d .
C2 C 0.53970(13) 0.1951(3) 0.15140(7) 0.0308(4) Uani 1 1 d .
H2 H 0.5763 0.1143 0.1784 0.037 Uiso 1 1 calc R
C19 C 0.14281(13) 1.1454(3) -0.15773(8) 0.0342(4) Uani 1 1 d .
C1 C 0.57309(12) 0.2778(3) 0.10374(7) 0.0262(3) Uani 1 1 d .
C7 C 0.20440(13) 0.6247(3) 0.01993(7) 0.0311(4) Uani 1 1 d .
H7 H 0.1507 0.6194 0.0396 0.037 Uiso 1 1 calc R
C13 C 0.18157(14) 0.5815(4) 0.19696(8) 0.0376(4) Uani 1 1 d .
C15 C 0.12063(14) 0.2327(4) 0.15441(9) 0.0413(5) Uani 1 1 d .
C3 C 0.44670(13) 0.2543(4) 0.15030(7) 0.0317(4) Uani 1 1 d .
H3 H 0.4057 0.2245 0.1767 0.038 Uiso 1 1 calc R
C5 C 0.32980(13) 0.4546(3) 0.08504(7) 0.0276(4) Uani 1 1 d .
C20 C 0.11895(13) 1.0224(4) -0.20281(8) 0.0361(4) Uani 1 1 d .
C14 C 0.11708(13) 0.3980(4) 0.19307(8) 0.0378(4) Uani 1 1 d .
C18 C 0.21336(13) 1.0599(3) -0.12224(7) 0.0297(4) Uani 1 1 d .
C16 C 0.18925(14) 0.2532(4) 0.11982(8) 0.0364(4) Uani 1 1 d .
C12 C 0.24988(13) 0.5980(4) 0.16203(7) 0.0337(4) Uani 1 1 d .

loop_
_atom_site_aniso_label
_atom_site_aniso_U_11
_atom_site_aniso_U_22
_atom_site_aniso_U_33
_atom_site_aniso_U_23
_atom_site_aniso_U_13
_atom_site_aniso_U_12
Ga1 0.02548(17) 0.02755(18) 0.02028(17) 0.00185(11) 0.00419(11) 0.00163(11)
O1 0.0351(6) 0.0238(6) 0.0325(7) -0.0005(5) 0.0022(5) -0.0001(5)
F6 0.0457(6) 0.0328(6) 0.0403(6) -0.0087(5) -0.0033(5) 0.0033(5)
F7 0.0378(6) 0.0367(6) 0.0623(8) 0.0117(6) 0.0024(5) 0.0085(5)
F10 0.0412(6) 0.0367(6) 0.0329(6) -0.0076(5) 0.0082(5) -0.0020(5)
F9 0.0455(6) 0.0680(9) 0.0243(6) -0.0042(5) -0.0012(5) -0.0174(6)
N3 0.0276(7) 0.0287(7) 0.0222(7) 0.0012(6) 0.0042(5) 0.0018(6)
F3 0.0393(6) 0.0755(9) 0.0432(7) 0.0041(6) 0.0230(5) -0.0029(6)
N2 0.0258(7) 0.0287(7) 0.0223(7) 0.0006(6) 0.0033(5) 0.0005(6)
F8 0.0366(6) 0.0724(9) 0.0415(7) 0.0237(6) -0.0092(5) -0.0024(6)
F1 0.0538(7) 0.0547(8) 0.0500(8) -0.0186(6) 0.0204(6) -0.0225(6)
F5 0.0625(8) 0.0547(8) 0.0587(9) -0.0247(7) 0.0264(7) -0.0219(7)
F2 0.0602(8) 0.0751(10) 0.0430(7) -0.0253(7) 0.0239(6) -0.0118(7)
C4 0.0292(8) 0.0309(9) 0.0227(8) 0.0007(7) 0.0060(6) -0.0014(7)
C11 0.0270(8) 0.0360(9) 0.0242(9) 0.0032(7) 0.0049(7) 0.0009(7)
C8 0.0277(8) 0.0353(10) 0.0280(9) 0.0001(7) 0.0026(7) 0.0033(7)
F4 0.0604(9) 0.0679(10) 0.0758(11) -0.0148(8) 0.0319(8) -0.0333(8)
C10 0.0300(8) 0.0246(8) 0.0238(8) -0.0005(6) 0.0005(7) -0.0004(7)
C9 0.0291(8) 0.0267(8) 0.0233(8) -0.0016(7) 0.0016(6) 0.0009(7)
C17 0.0271(8) 0.0304(9) 0.0239(8) 0.0024(7) 0.0017(7) -0.0027(7)
C22 0.0300(9) 0.0332(9) 0.0257(9) 0.0007(7) 0.0058(7) -0.0057(7)
C6 0.0274(8) 0.0301(9) 0.0259(9) -0.0017(7) 0.0070(7) 0.0007(7)
C21 0.0322(9) 0.0481(11) 0.0226(9) 0.0022(8) 0.0018(7) -0.0123(8)
C2 0.0337(9) 0.0367(10) 0.0219(8) 0.0056(7) 0.0016(7) -0.0017(7)
C19 0.0285(8) 0.0325(9) 0.0417(11) 0.0090(8) 0.0035(8) 0.0003(7)
C1 0.0295(8) 0.0274(8) 0.0216(8) -0.0003(6) 0.0012(6) -0.0011(7)
C7 0.0281(8) 0.0360(10) 0.0298(9) 0.0003(7) 0.0065(7) 0.0031(7)
C13 0.0364(10) 0.0483(12) 0.0288(10) -0.0046(8) 0.0081(8) 0.0023(9)
C15 0.0328(10) 0.0463(12) 0.0466(12) 0.0010(9) 0.0126(8) -0.0101(9)
C3 0.0329(9) 0.0395(10) 0.0234(8) 0.0047(7) 0.0067(7) -0.0019(8)
C5 0.0290(9) 0.0305(9) 0.0240(8) -0.0009(7) 0.0069(7) -0.0009(7)
C20 0.0261(9) 0.0493(12) 0.0320(10) 0.0163(8) -0.0014(7) -0.0054(8)
C14 0.0305(9) 0.0535(12) 0.0311(10) 0.0052(9) 0.0123(7) 0.0025(9)
C18 0.0307(9) 0.0286(9) 0.0294(9) 0.0005(7) 0.0001(7) -0.0026(7)
C16 0.0380(10) 0.0382(10) 0.0343(10) -0.0058(8) 0.0102(8) -0.0036(8)
C12 0.0325(9) 0.0398(11) 0.0295(9) -0.0020(8) 0.0060(7) -0.0042(8)

loop_
_atom_type_symbol
_atom_type_description
_atom_type_scat_dispersion_real
_atom_type_scat_dispersion_imag
_atom_type_scat_source
C C 0.0181 0.0091 'International Tables Vol C Tables 4.2.6.8 and 6.1.1.4'
H H 0.0000 0.0000 'International Tables Vol C Tables 4.2.6.8 and 6.1.1.4'
N N 0.0311 0.0180 'International Tables Vol C Tables 4.2.6.8 and 6.1.1.4'
O O 0.0492 0.0322 'International Tables Vol C Tables 4.2.6.8 and 6.1.1.4'
Ga Ga -1.2846 0.7763 'International Tables Vol C Tables 4.2.6.8 and 6.1.1.4'
F F 0.0727 0.0534 'International Tables Vol C Tables 4.2.6.8 and 6.1.1.4'

loop_
_geom_angle_atom_site_label_1
_geom_angle_atom_site_label_2
_geom_angle_atom_site_label_3
_geom_angle
_geom_angle_site_symmetry_1
_geom_angle_site_symmetry_3
O1 Ga1 O1 180.00(7) . 3_665
O1 Ga1 N2 90.90(6) . .
O1 Ga1 N2 89.10(6) 3_665 .
O1 Ga1 N2 89.10(6) . 3_665
O1 Ga1 N2 90.90(6) 3_665 3_665
N2 Ga1 N2 180.00(8) . 3_665
O1 Ga1 N3 89.55(6) . .
O1 Ga1 N3 90.45(6) 3_665 .
N2 Ga1 N3 90.77(6) . .
N2 Ga1 N3 89.23(6) 3_665 .
O1 Ga1 N3 90.45(6) . 3_665
O1 Ga1 N3 89.55(6) 3_665 3_665
N2 Ga1 N3 89.23(6) . 3_665
N2 Ga1 N3 90.77(6) 3_665 3_665
N3 Ga1 N3 180.000(19) . 3_665
C6 N3 C9 106.85(14) . .
C6 N3 Ga1 125.87(12) . .
C9 N3 Ga1 127.25(12) . .
C4 N2 C1 106.63(14) . .
C4 N2 Ga1 125.85(12) . .
C1 N2 Ga1 127.20(11) . .
N2 C4 C5 125.20(16) . .
N2 C4 C3 109.37(15) . .
C5 C4 C3 125.41(16) . .
C16 C11 C12 116.53(17) . .
C16 C11 C5 121.78(17) . .
C12 C11 C5 121.69(17) . .
C7 C8 C9 106.96(16) . .
C1 C10 C9 125.77(16) 3_665 .
C1 C10 C17 117.37(15) 3_665 .
C9 C10 C17 116.85(15) . .
N3 C9 C10 124.99(16) . .
N3 C9 C8 109.52(15) . .
C10 C9 C8 125.49(16) . .
C18 C17 C22 115.88(16) . .
C18 C17 C10 122.67(16) . .
C22 C17 C10 121.43(16) . .
F10 C22 C21 117.53(17) . .
F10 C22 C17 119.66(16) . .
C21 C22 C17 122.79(18) . .
N3 C6 C5 125.26(16) . .
N3 C6 C7 109.31(16) . .
C5 C6 C7 125.42(16) . .
F9 C21 C20 120.30(18) . .
F9 C21 C22 120.09(19) . .
C20 C21 C22 119.59(18) . .
C3 C2 C1 106.95(16) . .
F7 C19 C20 119.67(17) . .
F7 C19 C18 120.09(18) . .
C20 C19 C18 120.24(18) . .
N2 C1 C10 125.29(16) . 3_665
N2 C1 C2 109.60(15) . .
C10 C1 C2 125.11(16) 3_665 .
C8 C7 C6 107.36(16) . .
F2 C13 C14 119.88(18) . .
F2 C13 C12 120.42(19) . .
C14 C13 C12 119.70(19) . .
F4 C15 C14 120.59(18) . .
F4 C15 C16 119.7(2) . .
C14 C15 C16 119.67(19) . .
C2 C3 C4 107.45(16) . .
C6 C5 C4 126.86(16) . .
C6 C5 C11 116.77(16) . .
C4 C5 C11 116.35(16) . .
F8 C20 C21 120.7(2) . .
F8 C20 C19 120.0(2) . .
C21 C20 C19 119.30(18) . .
F3 C14 C13 120.2(2) . .
F3 C14 C15 120.1(2) . .
C13 C14 C15 119.65(18) . .
F6 C18 C19 118.26(17) . .
F6 C18 C17 119.55(16) . .
C19 C18 C17 122.19(18) . .
F5 C16 C11 120.03(17) . .
F5 C16 C15 117.68(19) . .
C11 C16 C15 122.28(19) . .
F1 C12 C11 120.31(16) . .
F1 C12 C13 117.52(18) . .
C11 C12 C13 122.17(19) . .

loop_
_geom_bond_atom_site_label_1
_geom_bond_atom_site_label_2
_geom_bond_distance
_geom_bond_site_symmetry_2
Ga1 O1 1.9827(12) .
Ga1 O1 1.9827(12) 3_665
Ga1 N2 2.0391(14) .
Ga1 N2 2.0391(14) 3_665
Ga1 N3 2.0491(14) .
Ga1 N3 2.0491(14) 3_665
F6 C18 1.341(2) .
F7 C19 1.343(2) .
F10 C22 1.339(2) .
F9 C21 1.339(2) .
N3 C6 1.366(2) .
N3 C9 1.373(2) .
F3 C14 1.335(2) .
N2 C4 1.372(2) .
N2 C1 1.372(2) .
F8 C20 1.337(2) .
F1 C12 1.337(2) .
F5 C16 1.339(2) .
F2 C13 1.339(2) .
C4 C5 1.397(3) .
C4 C3 1.442(2) .
C11 C16 1.378(3) .
C11 C12 1.382(3) .
C11 C5 1.499(2) .
C8 C7 1.347(3) .
C8 C9 1.443(2) .
F4 C15 1.342(3) .
C10 C1 1.395(3) 3_665
C10 C9 1.397(3) .
C10 C17 1.502(2) .
C17 C18 1.386(3) .
C17 C22 1.390(3) .
C22 C21 1.383(3) .
C6 C5 1.393(3) .
C6 C7 1.447(3) .
C21 C20 1.373(3) .
C2 C3 1.347(3) .
C2 C1 1.443(2) .
C19 C20 1.378(3) .
C19 C18 1.381(3) .
C1 C10 1.395(3) 3_665
C13 C14 1.370(3) .
C13 C12 1.383(3) .
C15 C14 1.373(3) .
C15 C16 1.382(3) .

loop_
_geom_torsion_atom_site_label_1
_geom_torsion_atom_site_label_2
_geom_torsion_atom_site_label_3
_geom_torsion_atom_site_label_4
_geom_torsion
_geom_torsion_site_symmetry_1
_geom_torsion_site_symmetry_4
O1 Ga1 N3 C6 -92.65(15) . .
O1 Ga1 N3 C6 87.35(15) 3_665 .
N2 Ga1 N3 C6 -1.76(15) . .
N2 Ga1 N3 C6 178.24(15) 3_665 .
N3 Ga1 N3 C6 154(89) 3_665 .
O1 Ga1 N3 C9 89.68(15) . .
O1 Ga1 N3 C9 -90.32(15) 3_665 .
N2 Ga1 N3 C9 -179.42(15) . .
N2 Ga1 N3 C9 0.58(15) 3_665 .
N3 Ga1 N3 C9 -24(89) 3_665 .
O1 Ga1 N2 C4 92.98(15) . .
O1 Ga1 N2 C4 -87.02(15) 3_665 .
N2 Ga1 N2 C4 -162(40) 3_665 .
N3 Ga1 N2 C4 3.42(15) . .
N3 Ga1 N2 C4 -176.58(15) 3_665 .
O1 Ga1 N2 C1 -94.45(15) . .
O1 Ga1 N2 C1 85.55(15) 3_665 .
N2 Ga1 N2 C1 10(40) 3_665 .
N3 Ga1 N2 C1 176.00(15) . .
N3 Ga1 N2 C1 -4.00(15) 3_665 .
C1 N2 C4 C5 -178.89(17) . .
Ga1 N2 C4 C5 -5.1(3) . .
C1 N2 C4 C3 -0.2(2) . .
Ga1 N2 C4 C3 173.62(12) . .
C6 N3 C9 C10 179.00(17) . .
Ga1 N3 C9 C10 -3.0(3) . .
C6 N3 C9 C8 -0.8(2) . .
Ga1 N3 C9 C8 177.23(12) . .
C1 C10 C9 N3 1.2(3) 3_665 .
C17 C10 C9 N3 -179.88(16) . .
C1 C10 C9 C8 -179.08(17) 3_665 .
C17 C10 C9 C8 -0.1(3) . .
C7 C8 C9 N3 0.9(2) . .
C7 C8 C9 C10 -178.85(18) . .
C1 C10 C17 C18 -117.48(19) 3_665 .
C9 C10 C17 C18 63.5(2) . .
C1 C10 C17 C22 64.6(2) 3_665 .
C9 C10 C17 C22 -114.44(19) . .
C18 C17 C22 F10 -179.01(15) . .
C10 C17 C22 F10 -1.0(2) . .
C18 C17 C22 C21 -0.8(3) . .
C10 C17 C22 C21 177.20(16) . .
C9 N3 C6 C5 179.56(18) . .
Ga1 N3 C6 C5 1.5(3) . .
C9 N3 C6 C7 0.4(2) . .
Ga1 N3 C6 C7 -177.69(12) . .
F10 C22 C21 F9 -0.3(3) . .
C17 C22 C21 F9 -178.46(16) . .
F10 C22 C21 C20 178.50(16) . .
C17 C22 C21 C20 0.3(3) . .
C4 N2 C1 C10 -179.51(17) . 3_665
Ga1 N2 C1 C10 6.8(3) . 3_665
C4 N2 C1 C2 0.7(2) . .
Ga1 N2 C1 C2 -173.00(12) . .
C3 C2 C1 N2 -1.0(2) . .
C3 C2 C1 C10 179.24(18) . 3_665
C9 C8 C7 C6 -0.7(2) . .
N3 C6 C7 C8 0.2(2) . .
C5 C6 C7 C8 -178.97(18) . .
C1 C2 C3 C4 0.8(2) . .
N2 C4 C3 C2 -0.4(2) . .
C5 C4 C3 C2 178.27(18) . .
N3 C6 C5 C4 -2.2(3) . .
C7 C6 C5 C4 176.84(18) . .
N3 C6 C5 C11 179.00(17) . .
C7 C6 C5 C11 -1.9(3) . .
N2 C4 C5 C6 4.2(3) . .
C3 C4 C5 C6 -174.33(19) . .
N2 C4 C5 C11 -177.07(17) . .
C3 C4 C5 C11 4.5(3) . .
C16 C11 C5 C6 78.9(2) . .
C12 C11 C5 C6 -101.0(2) . .
C16 C11 C5 C4 -100.0(2) . .
C12 C11 C5 C4 80.1(2) . .
F9 C21 C20 F8 -0.7(3) . .
C22 C21 C20 F8 -179.43(17) . .
F9 C21 C20 C19 178.41(17) . .
C22 C21 C20 C19 -0.3(3) . .
F7 C19 C20 F8 -0.1(3) . .
C18 C19 C20 F8 -179.93(17) . .
F7 C19 C20 C21 -179.22(16) . .
C18 C19 C20 C21 1.0(3) . .
F2 C13 C14 F3 0.3(3) . .
C12 C13 C14 F3 179.39(19) . .
F2 C13 C14 C15 -179.4(2) . .
C12 C13 C14 C15 -0.3(3) . .
F4 C15 C14 F3 0.0(3) . .
C16 C15 C14 F3 -179.6(2) . .
F4 C15 C14 C13 179.7(2) . .
C16 C15 C14 C13 0.0(3) . .
F7 C19 C18 F6 -1.2(3) . .
C20 C19 C18 F6 178.59(17) . .
F7 C19 C18 C17 178.58(16) . .
C20 C19 C18 C17 -1.6(3) . .
C22 C17 C18 F6 -178.71(16) . .
C10 C17 C18 F6 3.3(3) . .
C22 C17 C18 C19 1.5(3) . .
C10 C17 C18 C19 -176.53(17) . .
C12 C11 C16 F5 -179.74(19) . .
C5 C11 C16 F5 0.3(3) . .
C12 C11 C16 C15 -0.3(3) . .
C5 C11 C16 C15 179.8(2) . .
F4 C15 C16 F5 0.1(3) . .
C14 C15 C16 F5 179.7(2) . .
F4 C15 C16 C11 -179.4(2) . .
C14 C15 C16 C11 0.3(3) . .
C16 C11 C12 F1 179.89(18) . .
C5 C11 C12 F1 -0.2(3) . .
C16 C11 C12 C13 0.0(3) . .
C5 C11 C12 C13 179.97(18) . .
F2 C13 C12 F1 -0.5(3) . .
C14 C13 C12 F1 -179.63(19) . .
F2 C13 C12 C11 179.34(19) . .
C14 C13 C12 C11 0.2(3) . .
